data_4033980
loop_
_publ_author_name
'Huang, Ying'
'Fang, Hui-Lin'
'Huang, Yi-Xin'
'Sun, Jing'
'Yan, Chao-Guo'

_publ_section_title
;
 Synthesis of 7'-Arylidenespiro[indoline-3,1'-pyrrolizines] and
 7'-Arylidenespiro[indene-2,1'-pyrrolizines] via [3 + 2] Cycloaddition and
 \b-C-H Functionalized Pyrrolidine.
;
_journal_issue 19
_journal_name_full 'The Journal of organic chemistry'
_journal_page_first 12437
_journal_page_last 12451
_journal_paper_doi 10.1021/acs.joc.9b01920
_journal_volume 84
_journal_year 2019
_chemical_formula_moiety 'C36 H33 Cl N2 O2'
_chemical_formula_sum 'C36 H33 Cl N2 O2'
_chemical_formula_weight 561.09
_space_group_crystal_system triclinic
_space_group_IT_number 2
_space_group_name_Hall '-P 1'
_space_group_name_H-M_alt 'P -1'
_atom_sites_solution_hydrogens geom
_audit_creation_method SHELXL-2014/7
_cell_angle_alpha 66.026(11)
_cell_angle_beta 87.403(12)
_cell_angle_gamma 73.883(12)
_cell_formula_units_Z 2
_cell_length_a 10.215(4)
_cell_length_b 12.438(5)
_cell_length_c 13.289(4)
_cell_measurement_reflns_used 2456
_cell_measurement_temperature 296(2)
_cell_measurement_theta_max 27.48
_cell_measurement_theta_min 2.37
_cell_volume 1477.7(10)
_computing_cell_refinement 'Bruker SAINT'
_computing_data_collection 'Bruker APEX2'
_computing_data_reduction 'Bruker SAINT'
_computing_molecular_graphics 'Bruker SHELXTL'
_computing_publication_material 'Bruker SHELXTL'
_computing_structure_refinement 'SHELXL-2014/7 (Sheldrick, 2014)'
_computing_structure_solution 'SHELXS-97 (Sheldrick 2008)'
_diffrn_ambient_temperature 296(2)
_diffrn_measured_fraction_theta_full 0.983
_diffrn_measured_fraction_theta_max 0.983
_diffrn_measurement_device_type 'CCD area detector'
_diffrn_measurement_method 'phi and omega scans'
_diffrn_radiation_source 'fine-focus sealed tube'
_diffrn_radiation_type MoK\a
_diffrn_radiation_wavelength 0.71073
_diffrn_reflns_av_R_equivalents 0.1698
_diffrn_reflns_av_unetI/netI 0.2507
_diffrn_reflns_Laue_measured_fraction_full 0.983
_diffrn_reflns_Laue_measured_fraction_max 0.983
_diffrn_reflns_limit_h_max 12
_diffrn_reflns_limit_h_min -12
_diffrn_reflns_limit_k_max 14
_diffrn_reflns_limit_k_min -14
_diffrn_reflns_limit_l_max 15
_diffrn_reflns_limit_l_min -15
_diffrn_reflns_number 18114
_diffrn_reflns_point_group_measured_fraction_full 0.983
_diffrn_reflns_point_group_measured_fraction_max 0.983
_diffrn_reflns_theta_full 24.713
_diffrn_reflns_theta_max 24.713
_diffrn_reflns_theta_min 2.370
_exptl_absorpt_coefficient_mu 0.165
_exptl_absorpt_correction_T_max 0.968
_exptl_absorpt_correction_T_min 0.961
_exptl_absorpt_correction_type multi-scan
_exptl_absorpt_process_details sadabs
_exptl_crystal_colour yellow
_exptl_crystal_density_diffrn 1.261
_exptl_crystal_description block
_exptl_crystal_F_000 592
_exptl_crystal_size_max 0.240
_exptl_crystal_size_mid 0.220
_exptl_crystal_size_min 0.200
_refine_diff_density_max 0.437
_refine_diff_density_min -0.275
_refine_diff_density_rms 0.056
_refine_ls_extinction_method none
_refine_ls_goodness_of_fit_ref 0.986
_refine_ls_hydrogen_treatment constr
_refine_ls_matrix_type full
_refine_ls_number_parameters 372
_refine_ls_number_reflns 4954
_refine_ls_number_restraints 57
_refine_ls_restrained_S_all 0.991
_refine_ls_R_factor_all 0.2721
_refine_ls_R_factor_gt 0.0956
_refine_ls_shift/su_max 0.000
_refine_ls_shift/su_mean 0.000
_refine_ls_structure_factor_coef Fsqd
_refine_ls_weighting_details 'w=1/[\s^2^(Fo^2^)+(0.1164P)^2^] where P=(Fo^2^+2Fc^2^)/3'
_refine_ls_weighting_scheme calc
_refine_ls_wR_factor_gt 0.1976
_refine_ls_wR_factor_ref 0.2590
_reflns_Friedel_coverage 0.000
_reflns_number_gt 1900
_reflns_number_total 4954
_reflns_threshold_expression 'I > 2\s(I)'
_cod_data_source_file jo9b01920_si_002.cif
_cod_data_source_block 3g
_cod_original_cell_volume 1477.7(9)
_cod_database_code 4033980
_shelx_shelxl_version_number 2014/7
_shelx_space_group_comment
; 
The symmetry employed for this shelxl refinement is uniquely defined 
by the following loop, which should always be used as a source of 
symmetry information in preference to the above space-group names. 
They are only intended as comments. 
;
_shelx_estimated_absorpt_t_min 0.962
_shelx_estimated_absorpt_t_max 0.968

loop_
_space_group_symop_operation_xyz
'x, y, z'
'-x, -y, -z'

loop_
_atom_site_label
_atom_site_type_symbol
_atom_site_fract_x
_atom_site_fract_y
_atom_site_fract_z
_atom_site_U_iso_or_equiv
_atom_site_adp_type
_atom_site_occupancy
_atom_site_site_symmetry_order
_atom_site_calc_flag
_atom_site_refinement_flags_posn
_atom_site_refinement_flags_adp
C1 C 0.8070(7) 0.7224(7) 0.0179(6) 0.0699(19) Uani 1 1 d . .
H1 H 0.8099 0.6935 0.0944 0.084 Uiso 1 1 calc R U
C2 C 0.8360(7) 0.6421(7) -0.0306(7) 0.084(2) Uani 1 1 d . .
H2 H 0.8573 0.5582 0.0127 0.101 Uiso 1 1 calc R U
C3 C 0.8342(8) 0.6840(10) -0.1417(9) 0.098(3) Uani 1 1 d . .
H3 H 0.8557 0.6280 -0.1739 0.117 Uiso 1 1 calc R U
C4 C 0.8016(8) 0.8060(10) -0.2078(6) 0.086(2) Uani 1 1 d . .
H4 H 0.7991 0.8341 -0.2843 0.103 Uiso 1 1 calc R U
C5 C 0.7724(6) 0.8864(7) -0.1579(6) 0.0702(19) Uani 1 1 d . .
H5 H 0.7516 0.9702 -0.2017 0.084 Uiso 1 1 calc R U
C6 C 0.7730(6) 0.8473(7) -0.0466(5) 0.0550(17) Uani 1 1 d . .
C7 C 0.7352(6) 0.9398(5) 0.0038(5) 0.0619(18) Uani 1 1 d . .
H7A H 0.7866 0.9990 -0.0289 0.074 Uiso 1 1 calc R U
H7B H 0.6390 0.9838 -0.0158 0.074 Uiso 1 1 calc R U
C8 C 0.6567(7) 0.8876(5) 0.1911(5) 0.0472(15) Uani 1 1 d . .
C9 C 0.7227(6) 0.8323(5) 0.3087(4) 0.0412(14) Uani 1 1 d . .
C10 C 0.8708(6) 0.8215(4) 0.2902(5) 0.0395(14) Uani 1 1 d . .
C11 C 0.9817(6) 0.7913(5) 0.3606(5) 0.0469(15) Uani 1 1 d . .
H11 H 0.9707 0.7715 0.4353 0.056 Uiso 1 1 calc R U
C12 C 1.1102(6) 0.7897(5) 0.3216(5) 0.0522(16) Uani 1 1 d . .
C13 C 1.2295(6) 0.7591(6) 0.4007(5) 0.082(2) Uani 1 1 d . .
H13A H 1.2426 0.6779 0.4574 0.123 Uiso 1 1 calc R U
H13B H 1.2115 0.8170 0.4338 0.123 Uiso 1 1 calc R U
H13C H 1.3105 0.7630 0.3614 0.123 Uiso 1 1 calc R U
C14 C 1.1232(7) 0.8154(5) 0.2117(6) 0.0631(18) Uani 1 1 d . .
H14 H 1.2098 0.8107 0.1856 0.076 Uiso 1 1 calc R U
C15 C 1.0137(7) 0.8478(5) 0.1385(5) 0.0573(17) Uani 1 1 d . .
H15 H 1.0245 0.8664 0.0639 0.069 Uiso 1 1 calc R U
C16 C 0.8872(6) 0.8515(5) 0.1802(5) 0.0448(15) Uani 1 1 d . .
C17 C 0.6629(6) 0.9053(5) 0.3788(4) 0.0458(15) Uani 1 1 d . .
H17 H 0.5650 0.9429 0.3569 0.055 Uiso 1 1 calc R U
C18 C 0.7262(6) 1.0052(6) 0.3625(6) 0.0534(17) Uani 1 1 d . .
C19 C 0.7188(6) 1.1046(5) 0.2506(5) 0.0541(14) Uani 1 1 d . U
C20 C 0.8294(7) 1.1506(6) 0.2184(6) 0.0690(17) Uani 1 1 d . U
H20 H 0.9072 1.1181 0.2668 0.083 Uiso 1 1 calc R U
C21 C 0.8270(8) 1.2416(6) 0.1186(6) 0.0800(18) Uani 1 1 d . U
H21 H 0.9043 1.2687 0.0984 0.096 Uiso 1 1 calc R U
C22 C 0.7129(9) 1.2953(6) 0.0458(6) 0.0833(17) Uani 1 1 d . U
C23 C 0.7122(9) 1.3988(6) -0.0643(6) 0.106(2) Uani 1 1 d . U
H23A H 0.7129 1.3709 -0.1219 0.159 Uiso 1 1 calc R U
H23B H 0.7917 1.4260 -0.0656 0.159 Uiso 1 1 calc R U
H23C H 0.6315 1.4656 -0.0756 0.159 Uiso 1 1 calc R U
C24 C 0.6033(8) 1.2502(6) 0.0762(6) 0.0771(17) Uani 1 1 d . U
H24 H 0.5255 1.2844 0.0277 0.093 Uiso 1 1 calc R U
C25 C 0.6051(7) 1.1543(5) 0.1780(5) 0.0637(16) Uani 1 1 d . U
H25 H 0.5297 1.1241 0.1967 0.076 Uiso 1 1 calc R U
C26 C 0.6790(6) 0.8080(5) 0.4971(5) 0.0536(16) Uani 1 1 d . .
H26 H 0.7536 0.8127 0.5377 0.064 Uiso 1 1 calc R U
C27 C 0.5564(7) 0.8091(6) 0.5635(6) 0.080(2) Uani 1 1 d . .
H27A H 0.5570 0.8523 0.6099 0.095 Uiso 1 1 calc R U
H27B H 0.4726 0.8483 0.5156 0.095 Uiso 1 1 calc R U
C28 C 0.5683(9) 0.6809(8) 0.6299(7) 0.121(3) Uani 1 1 d . .
H28A H 0.4784 0.6683 0.6420 0.145 Uiso 1 1 calc R U
H28B H 0.6159 0.6546 0.7011 0.145 Uiso 1 1 calc R U
C29 C 0.6454(8) 0.6106(6) 0.5695(5) 0.078(2) Uani 1 1 d . .
H29A H 0.5836 0.5891 0.5325 0.094 Uiso 1 1 calc R U
H29B H 0.7093 0.5355 0.6202 0.094 Uiso 1 1 calc R U
C30 C 0.6852(5) 0.7111(5) 0.3762(4) 0.0426(15) Uani 1 1 d . .
H30 H 0.5860 0.7278 0.3663 0.051 Uiso 1 1 calc R U
C31 C 0.7527(6) 0.6066(5) 0.3460(4) 0.0401(14) Uani 1 1 d . .
C32 C 0.8897(7) 0.5441(5) 0.3775(5) 0.0547(16) Uani 1 1 d . .
H32 H 0.9393 0.5688 0.4169 0.066 Uiso 1 1 calc R U
C33 C 0.9541(7) 0.4463(6) 0.3521(5) 0.0654(18) Uani 1 1 d . .
H33 H 1.0468 0.4076 0.3718 0.078 Uiso 1 1 calc R U
C34 C 0.8807(8) 0.4061(6) 0.2973(5) 0.0663(19) Uani 1 1 d . .
H34 H 0.9235 0.3389 0.2816 0.080 Uiso 1 1 calc R U
C35 C 0.7464(7) 0.4642(6) 0.2661(5) 0.0592(17) Uani 1 1 d . .
H35 H 0.6962 0.4381 0.2285 0.071 Uiso 1 1 calc R U
C36 C 0.6868(6) 0.5616(5) 0.2912(5) 0.0495(16) Uani 1 1 d . .
Cl1 Cl 0.51329(17) 0.63199(17) 0.24755(17) 0.0925(7) Uani 1 1 d . .
N1 N 0.7593(5) 0.8893(4) 0.1224(4) 0.0477(13) Uani 1 1 d . .
N2 N 0.7195(5) 0.6889(4) 0.4881(4) 0.0492(13) Uani 1 1 d . .
O1 O 0.5357(5) 0.9201(3) 0.1653(3) 0.0633(12) Uani 1 1 d . .
O2 O 0.7838(5) 1.0065(4) 0.4398(4) 0.0790(14) Uani 1 1 d . .

loop_
_atom_site_aniso_label
_atom_site_aniso_U_11
_atom_site_aniso_U_22
_atom_site_aniso_U_33
_atom_site_aniso_U_23
_atom_site_aniso_U_13
_atom_site_aniso_U_12
C1 0.086(5) 0.072(5) 0.062(5) -0.033(5) 0.019(4) -0.031(4)
C2 0.099(6) 0.086(5) 0.098(7) -0.060(5) 0.039(5) -0.042(4)
C3 0.092(7) 0.151(9) 0.114(8) -0.100(7) 0.044(6) -0.066(7)
C4 0.085(6) 0.145(8) 0.052(5) -0.051(6) 0.018(4) -0.055(6)
C5 0.065(5) 0.104(5) 0.052(5) -0.038(4) 0.000(4) -0.028(4)
C6 0.047(4) 0.088(5) 0.046(5) -0.039(4) 0.005(3) -0.026(4)
C7 0.067(5) 0.062(4) 0.050(5) -0.019(4) -0.007(3) -0.012(3)
C8 0.042(5) 0.048(4) 0.051(5) -0.023(3) 0.000(4) -0.008(3)
C9 0.040(4) 0.049(4) 0.032(4) -0.016(3) -0.002(3) -0.008(3)
C10 0.032(4) 0.048(4) 0.038(4) -0.018(3) 0.001(3) -0.008(3)
C11 0.041(4) 0.051(4) 0.043(4) -0.018(3) 0.002(4) -0.007(3)
C12 0.035(4) 0.063(4) 0.055(5) -0.022(3) -0.002(4) -0.010(3)
C13 0.046(5) 0.102(5) 0.087(6) -0.031(4) -0.001(4) -0.016(4)
C14 0.044(5) 0.080(5) 0.064(5) -0.028(4) 0.014(4) -0.017(4)
C15 0.063(5) 0.063(4) 0.041(4) -0.018(3) 0.010(4) -0.017(4)
C16 0.041(5) 0.047(4) 0.046(4) -0.021(3) 0.003(4) -0.009(3)
C17 0.036(4) 0.056(4) 0.049(4) -0.030(3) -0.001(3) -0.005(3)
C18 0.043(4) 0.066(4) 0.066(5) -0.048(4) 0.002(3) -0.006(3)
C19 0.057(4) 0.056(3) 0.061(4) -0.034(3) 0.006(3) -0.020(3)
C20 0.068(4) 0.072(4) 0.079(4) -0.032(3) 0.007(3) -0.035(3)
C21 0.094(4) 0.089(4) 0.078(4) -0.038(3) 0.017(3) -0.053(4)
C22 0.122(5) 0.076(4) 0.071(4) -0.027(3) 0.003(3) -0.061(3)
C23 0.145(5) 0.096(4) 0.084(4) -0.020(3) 0.002(4) -0.069(4)
C24 0.093(4) 0.071(4) 0.069(4) -0.021(3) -0.006(3) -0.036(3)
C25 0.061(4) 0.063(4) 0.067(4) -0.022(3) 0.001(3) -0.022(3)
C26 0.048(4) 0.070(4) 0.048(4) -0.032(4) 0.001(3) -0.010(3)
C27 0.084(6) 0.080(5) 0.067(5) -0.033(4) 0.031(4) -0.012(4)
C28 0.145(9) 0.113(7) 0.123(8) -0.061(7) 0.081(7) -0.056(6)
C29 0.107(6) 0.078(5) 0.055(5) -0.025(4) 0.023(4) -0.040(5)
C30 0.035(4) 0.053(4) 0.045(4) -0.028(3) 0.003(3) -0.009(3)
C31 0.037(4) 0.044(3) 0.037(4) -0.012(3) -0.002(3) -0.013(3)
C32 0.052(5) 0.049(4) 0.058(4) -0.021(3) -0.007(3) -0.005(3)
C33 0.057(5) 0.058(4) 0.075(5) -0.029(4) 0.002(4) -0.004(4)
C34 0.080(6) 0.054(4) 0.072(5) -0.037(4) 0.012(4) -0.014(4)
C35 0.059(5) 0.062(4) 0.065(5) -0.034(4) 0.002(4) -0.017(4)
C36 0.037(4) 0.054(4) 0.058(4) -0.023(3) -0.002(3) -0.013(3)
Cl1 0.0501(12) 0.1057(15) 0.1401(19) -0.0710(13) -0.0153(11) -0.0144(10)
N1 0.050(4) 0.053(3) 0.032(3) -0.015(2) -0.004(3) -0.005(3)
N2 0.052(3) 0.055(3) 0.045(3) -0.024(3) 0.008(3) -0.017(3)
O1 0.041(3) 0.073(3) 0.068(3) -0.028(2) -0.012(2) -0.004(2)
O2 0.090(4) 0.086(3) 0.076(4) -0.044(3) -0.004(3) -0.031(3)

loop_
_atom_type_symbol
_atom_type_description
_atom_type_scat_dispersion_real
_atom_type_scat_dispersion_imag
_atom_type_scat_source
C C 0.0033 0.0016 'International Tables Vol C Tables 4.2.6.8 and 6.1.1.4'
H H 0.0000 0.0000 'International Tables Vol C Tables 4.2.6.8 and 6.1.1.4'
N N 0.0061 0.0033 'International Tables Vol C Tables 4.2.6.8 and 6.1.1.4'
O O 0.0106 0.0060 'International Tables Vol C Tables 4.2.6.8 and 6.1.1.4'
Cl Cl 0.1484 0.1585 'International Tables Vol C Tables 4.2.6.8 and 6.1.1.4'

loop_
_geom_angle_atom_site_label_1
_geom_angle_atom_site_label_2
_geom_angle_atom_site_label_3
_geom_angle
C2 C1 C6 120.0(7)
C2 C1 H1 120.0
C6 C1 H1 120.0
C3 C2 C1 120.0(7)
C3 C2 H2 120.0
C1 C2 H2 120.0
C2 C3 C4 121.7(8)
C2 C3 H3 119.2
C4 C3 H3 119.2
C3 C4 C5 117.8(7)
C3 C4 H4 121.1
C5 C4 H4 121.1
C6 C5 C4 121.9(7)
C6 C5 H5 119.0
C4 C5 H5 119.0
C5 C6 C1 118.5(6)
C5 C6 C7 119.8(6)
C1 C6 C7 121.7(6)
N1 C7 C6 115.2(5)
N1 C7 H7A 108.5
C6 C7 H7A 108.5
N1 C7 H7B 108.5
C6 C7 H7B 108.5
H7A C7 H7B 107.5
O1 C8 N1 126.8(6)
O1 C8 C9 125.9(6)
N1 C8 C9 107.3(5)
C10 C9 C8 102.5(5)
C10 C9 C17 113.9(4)
C8 C9 C17 115.2(4)
C10 C9 C30 116.8(4)
C8 C9 C30 108.8(4)
C17 C9 C30 100.1(4)
C16 C10 C11 119.5(5)
C16 C10 C9 108.5(5)
C11 C10 C9 131.9(5)
C10 C11 C12 120.6(5)
C10 C11 H11 119.7
C12 C11 H11 119.7
C14 C12 C11 118.1(5)
C14 C12 C13 122.6(6)
C11 C12 C13 119.3(6)
C12 C13 H13A 109.5
C12 C13 H13B 109.5
H13A C13 H13B 109.5
C12 C13 H13C 109.5
H13A C13 H13C 109.5
H13B C13 H13C 109.5
C12 C14 C15 122.7(6)
C12 C14 H14 118.6
C15 C14 H14 118.6
C14 C15 C16 117.2(6)
C14 C15 H15 121.4
C16 C15 H15 121.4
C10 C16 C15 121.8(6)
C10 C16 N1 109.8(5)
C15 C16 N1 128.3(6)
C18 C17 C26 114.7(5)
C18 C17 C9 113.2(5)
C26 C17 C9 104.7(4)
C18 C17 H17 108.0
C26 C17 H17 108.0
C9 C17 H17 108.0
O2 C18 C19 119.4(6)
O2 C18 C17 120.8(6)
C19 C18 C17 119.8(5)
C25 C19 C20 118.2(6)
C25 C19 C18 122.6(6)
C20 C19 C18 119.2(6)
C21 C20 C19 121.4(7)
C21 C20 H20 119.3
C19 C20 H20 119.3
C20 C21 C22 121.5(7)
C20 C21 H21 119.3
C22 C21 H21 119.3
C24 C22 C21 117.8(7)
C24 C22 C23 122.0(7)
C21 C22 C23 120.2(7)
C22 C23 H23A 109.5
C22 C23 H23B 109.5
H23A C23 H23B 109.5
C22 C23 H23C 109.5
H23A C23 H23C 109.5
H23B C23 H23C 109.5
C22 C24 C25 121.6(7)
C22 C24 H24 119.2
C25 C24 H24 119.2
C19 C25 C24 119.6(6)
C19 C25 H25 120.2
C24 C25 H25 120.2
N2 C26 C27 106.7(5)
N2 C26 C17 105.6(4)
C27 C26 C17 118.1(5)
N2 C26 H26 108.7
C27 C26 H26 108.7
C17 C26 H26 108.7
C28 C27 C26 104.6(5)
C28 C27 H27A 110.8
C26 C27 H27A 110.8
C28 C27 H27B 110.8
C26 C27 H27B 110.8
H27A C27 H27B 108.9
C27 C28 C29 107.4(6)
C27 C28 H28A 110.2
C29 C28 H28A 110.2
C27 C28 H28B 110.2
C29 C28 H28B 110.2
H28A C28 H28B 108.5
C28 C29 N2 107.3(5)
C28 C29 H29A 110.3
N2 C29 H29A 110.3
C28 C29 H29B 110.3
N2 C29 H29B 110.3
H29A C29 H29B 108.5
N2 C30 C31 114.1(4)
N2 C30 C9 102.3(4)
C31 C30 C9 115.3(4)
N2 C30 H30 108.3
C31 C30 H30 108.3
C9 C30 H30 108.3
C36 C31 C32 115.2(5)
C36 C31 C30 124.4(5)
C32 C31 C30 120.3(5)
C33 C32 C31 121.6(6)
C33 C32 H32 119.2
C31 C32 H32 119.2
C32 C33 C34 119.8(6)
C32 C33 H33 120.1
C34 C33 H33 120.1
C35 C34 C33 120.2(6)
C35 C34 H34 119.9
C33 C34 H34 119.9
C34 C35 C36 118.3(6)
C34 C35 H35 120.9
C36 C35 H35 120.9
C35 C36 C31 124.9(5)
C35 C36 Cl1 115.5(5)
C31 C36 Cl1 119.6(5)
C8 N1 C16 111.2(5)
C8 N1 C7 122.9(5)
C16 N1 C7 125.4(5)
C30 N2 C29 113.1(4)
C30 N2 C26 108.0(4)
C29 N2 C26 106.6(4)

loop_
_geom_bond_atom_site_label_1
_geom_bond_atom_site_label_2
_geom_bond_distance
C1 C2 1.357(8)
C1 C6 1.383(8)
C1 H1 0.9300
C2 C3 1.350(10)
C2 H2 0.9300
C3 C4 1.359(10)
C3 H3 0.9300
C4 C5 1.373(9)
C4 H4 0.9300
C5 C6 1.356(8)
C5 H5 0.9300
C6 C7 1.509(7)
C7 N1 1.443(6)
C7 H7A 0.9700
C7 H7B 0.9700
C8 O1 1.207(6)
C8 N1 1.358(7)
C8 C9 1.527(7)
C9 C10 1.500(7)
C9 C17 1.547(7)
C9 C30 1.553(7)
C10 C16 1.368(7)
C10 C11 1.368(7)
C11 C12 1.387(7)
C11 H11 0.9300
C12 C14 1.371(7)
C12 C13 1.507(8)
C13 H13A 0.9600
C13 H13B 0.9600
C13 H13C 0.9600
C14 C15 1.375(8)
C14 H14 0.9300
C15 C16 1.380(8)
C15 H15 0.9300
C16 N1 1.405(7)
C17 C18 1.491(8)
C17 C26 1.527(7)
C17 H17 0.9800
C18 O2 1.214(6)
C18 C19 1.487(8)
C19 C25 1.372(8)
C19 C20 1.379(8)
C20 C21 1.345(8)
C20 H20 0.9300
C21 C22 1.373(9)
C21 H21 0.9300
C22 C24 1.361(9)
C22 C23 1.504(9)
C23 H23A 0.9600
C23 H23B 0.9600
C23 H23C 0.9600
C24 C25 1.390(8)
C24 H24 0.9300
C25 H25 0.9300
C26 N2 1.477(6)
C26 C27 1.500(8)
C26 H26 0.9800
C27 C28 1.447(9)
C27 H27A 0.9700
C27 H27B 0.9700
C28 C29 1.470(8)
C28 H28A 0.9700
C28 H28B 0.9700
C29 N2 1.474(7)
C29 H29A 0.9700
C29 H29B 0.9700
C30 N2 1.438(6)
C30 C31 1.494(7)
C30 H30 0.9800
C31 C36 1.371(7)
C31 C32 1.386(7)
C32 C33 1.377(7)
C32 H32 0.9300
C33 C34 1.377(8)
C33 H33 0.9300
C34 C35 1.354(8)
C34 H34 0.9300
C35 C36 1.360(7)
C35 H35 0.9300
C36 Cl1 1.751(6)
